data_7016656
loop_
_publ_author_name
'Caro, Catherine F.'
'Coles, Martyn P.'
'Hitchcock, Peter B.'
'Lappert, Michael F.'
'Pierssens, Luc J.-M.'

_publ_section_title
;
 Crystalline metal (Li, Mg, Ca, Sr, Ba, Sn, Pb) complexes of the new
 chelating N,N'-dianionic [1,2-N(R)C(6)H(4)(CH(2)NR)](2-) ligand (R =
 SiMe(3), CH(2)Bu(t)).
;
_journal_issue 38
_journal_name_full 'Dalton transactions (Cambridge, England : 2003)'
_journal_page_first 9821
_journal_page_last 9830
_journal_paper_doi 10.1039/c1dt10574d
_journal_volume 40
_journal_year 2011
_chemical_compound_source 'synthesis as described'
_chemical_formula_moiety 'C34 H64 Li4 N4 O2 Si4'
_chemical_formula_sum 'C34 H64 Li4 N4 O2 Si4'
_chemical_formula_weight 701.01
_chemical_name_systematic
;
?
;
_space_group_IT_number 14
_symmetry_cell_setting monoclinic
_symmetry_Int_Tables_number 14
_symmetry_space_group_name_Hall '-P 2ybc'
_symmetry_space_group_name_H-M 'P 1 21/c 1'
_atom_sites_solution_hydrogens geom
_atom_sites_solution_primary direct
_atom_sites_solution_secondary difmap
_audit_conform_dict_location ftp://ftp.iucr.org/pub/cif_core.dic
_audit_conform_dict_name cif_core.dic
_audit_conform_dict_version 2.2
_audit_creation_date 2011-03-17T09:56:53-00:00
_audit_creation_method 'WinGX routine CIF_UPDATE'
_cell_angle_alpha 90.00(3)
_cell_angle_beta 99.70(3)
_cell_angle_gamma 90.00(2)
_cell_formula_units_Z 4
_cell_length_a 19.787(7)
_cell_length_b 9.808(3)
_cell_length_c 21.951(9)
_cell_measurement_reflns_used 25
_cell_measurement_temperature 173(2)
_cell_measurement_theta_max 10
_cell_measurement_theta_min 7
_cell_measurement_wavelength 0.71073
_cell_volume 4199(3)
_computing_data_collection 'Enraf-Nonius CAD4 software'
_computing_structure_refinement 'SHELXL-93 (Sheldrick, 1993)'
_computing_structure_solution 'SHELXS-86 (Sheldrick, 1986)'
_diffrn_ambient_temperature 173(2)
_diffrn_measured_fraction_theta_full 0.999
_diffrn_measured_fraction_theta_max 0.999
_diffrn_measurement_device 'Enraf-Nonius CAD4'
_diffrn_measurement_method 'omega-2theta scans'
_diffrn_radiation_monochromator graphite
_diffrn_radiation_source 'fine-focus sealed tube'
_diffrn_radiation_type MoK\a
_diffrn_radiation_wavelength 0.7107
_diffrn_reflns_av_R_equivalents 0.0693
_diffrn_reflns_av_unetI/netI 0.08
_diffrn_reflns_limit_h_max 20
_diffrn_reflns_limit_h_min 0
_diffrn_reflns_limit_k_max 10
_diffrn_reflns_limit_k_min 0
_diffrn_reflns_limit_l_max 22
_diffrn_reflns_limit_l_min -23
_diffrn_reflns_number 5315
_diffrn_reflns_theta_full 21.99
_diffrn_reflns_theta_max 21.99
_diffrn_reflns_theta_min 2.09
_exptl_absorpt_coefficient_mu 0.174
_exptl_absorpt_correction_type none
_exptl_crystal_colour Colourless
_exptl_crystal_density_diffrn 1.109
_exptl_crystal_density_method 'not measured'
_exptl_crystal_description Block
_exptl_crystal_F_000 1520
_exptl_crystal_size_max 0.4
_exptl_crystal_size_mid 0.4
_exptl_crystal_size_min 0.4
_refine_diff_density_max 0.265
_refine_diff_density_min -0.29
_refine_diff_density_rms 0.062
_refine_ls_extinction_method none
_refine_ls_goodness_of_fit_ref 1.026
_refine_ls_hydrogen_treatment constr
_refine_ls_matrix_type full
_refine_ls_number_parameters 443
_refine_ls_number_reflns 5146
_refine_ls_number_restraints 2
_refine_ls_restrained_S_all 1.026
_refine_ls_R_factor_all 0.0855
_refine_ls_R_factor_gt 0.0556
_refine_ls_shift/su_max 0
_refine_ls_shift/su_mean 0
_refine_ls_structure_factor_coef Fsqd
_refine_ls_weighting_details 'calc w=1/[\s^2^(Fo^2^)+(0.0663P)^2^+2.3296P] where P=(Fo^2^+2Fc^2^)/3'
_refine_ls_weighting_scheme calc
_refine_ls_wR_factor_gt 0.1322
_refine_ls_wR_factor_ref 0.15
_reflns_number_gt 3736
_reflns_number_total 5146
_reflns_threshold_expression >2sigma(I)
_cod_data_source_file c1dt10574d.txt
_cod_data_source_block (4b)-dec1496
_cod_original_sg_symbol_H-M P2(1)/c
_cod_database_code 7016656

loop_
_symmetry_equiv_pos_as_xyz
'x, y, z'
'x, -y+1/2, z+1/2'
'-x, -y, -z'
'-x, y-1/2, -z-1/2'

loop_
_atom_site_label
_atom_site_type_symbol
_atom_site_fract_x
_atom_site_fract_y
_atom_site_fract_z
_atom_site_U_iso_or_equiv
_atom_site_adp_type
_atom_site_occupancy
_atom_site_symmetry_multiplicity
_atom_site_calc_flag
_atom_site_refinement_flags
_atom_site_disorder_assembly
_atom_site_disorder_group
Si1 Si 0.07770(6) 0.35182(13) 0.70901(6) 0.0289(3) Uani 1 1 d . B .
Si2 Si 0.36397(6) 0.51610(12) 0.73074(5) 0.0280(3) Uani 1 1 d . B .
Si3 Si 0.42043(6) 0.23072(13) 0.55312(6) 0.0297(3) Uani 1 1 d . B .
Si4 Si 0.28576(6) 0.06212(13) 0.76339(5) 0.0289(3) Uani 1 1 d . B .
O1 O 0.09508(14) -0.0172(3) 0.63723(13) 0.0328(8) Uani 1 1 d . . .
O2 O 0.33817(15) 0.5937(3) 0.53021(13) 0.0342(8) Uani 1 1 d . . .
N1 N 0.13926(16) 0.3261(3) 0.66488(15) 0.0236(8) Uani 1 1 d . . .
N2 N 0.29811(16) 0.4579(3) 0.67630(14) 0.0224(8) Uani 1 1 d . . .
N3 N 0.34218(16) 0.2527(3) 0.57469(14) 0.0235(8) Uani 1 1 d . . .
N4 N 0.26992(16) 0.1213(3) 0.68938(14) 0.0221(8) Uani 1 1 d . . .
C1 C 0.13937(19) 0.4048(4) 0.61123(18) 0.0231(10) Uani 1 1 d . B .
C2 C 0.0929(2) 0.3771(4) 0.55647(19) 0.0303(11) Uani 1 1 d . . .
H2 H 0.0607 0.3055 0.5569 0.036 Uiso 1 1 calc R B .
C3 C 0.0920(2) 0.4483(5) 0.5027(2) 0.0371(12) Uani 1 1 d . B .
H3 H 0.0599 0.4249 0.467 0.045 Uiso 1 1 calc R . .
C4 C 0.1372(2) 0.5532(5) 0.5001(2) 0.0373(12) Uani 1 1 d . . .
H4 H 0.1366 0.6036 0.463 0.045 Uiso 1 1 calc R B .
C5 C 0.1841(2) 0.5842(5) 0.55310(19) 0.0300(11) Uani 1 1 d . B .
H5 H 0.2156 0.6568 0.5517 0.036 Uiso 1 1 calc R . .
C6 C 0.18625(19) 0.5122(4) 0.60820(18) 0.0215(10) Uani 1 1 d . . .
C7 C 0.23856(19) 0.5529(4) 0.66323(18) 0.0223(10) Uani 1 1 d . B .
H7B H 0.2557 0.6454 0.656 0.027 Uiso 1 1 calc R . .
H7A H 0.2159 0.5574 0.7001 0.027 Uiso 1 1 calc R . .
C8 C 0.0958(2) 0.5031(5) 0.7614(2) 0.0420(13) Uani 1 1 d . . .
H8C H 0.0594 0.5123 0.7863 0.063 Uiso 1 1 calc R B .
H8B H 0.0976 0.5856 0.7366 0.063 Uiso 1 1 calc R . .
H8A H 0.1399 0.4903 0.7887 0.063 Uiso 1 1 calc R . .
C9 C -0.0110(2) 0.3755(5) 0.6644(2) 0.0424(13) Uani 1 1 d . . .
H9C H -0.0246 0.2937 0.6397 0.064 Uiso 1 1 calc R B .
H9B H -0.0116 0.4545 0.6369 0.064 Uiso 1 1 calc R . .
H9A H -0.0431 0.3908 0.6932 0.064 Uiso 1 1 calc R . .
C10 C 0.0752(2) 0.2004(5) 0.7601(2) 0.0414(13) Uani 1 1 d . . .
H10C H 0.1195 0.1907 0.7874 0.062 Uiso 1 1 calc R B .
H10B H 0.0657 0.1183 0.7347 0.062 Uiso 1 1 calc R . .
H10A H 0.039 0.2128 0.7851 0.062 Uiso 1 1 calc R . .
C11 C 0.3368(2) 0.5767(5) 0.8035(2) 0.0422(13) Uani 1 1 d . . .
H11C H 0.3774 0.5984 0.8341 0.063 Uiso 1 1 calc R B .
H11B H 0.3103 0.505 0.8198 0.063 Uiso 1 1 calc R . .
H11A H 0.3083 0.6585 0.7949 0.063 Uiso 1 1 calc R . .
C12 C 0.4259(2) 0.3718(5) 0.7500(2) 0.0401(12) Uani 1 1 d . . .
H12C H 0.4448 0.3461 0.7131 0.06 Uiso 1 1 calc R B .
H12B H 0.4021 0.2935 0.7643 0.06 Uiso 1 1 calc R . .
H12A H 0.4633 0.4004 0.7827 0.06 Uiso 1 1 calc R . .
C13 C 0.4136(2) 0.6596(5) 0.7041(2) 0.0410(13) Uani 1 1 d . . .
H13C H 0.3843 0.7404 0.6966 0.062 Uiso 1 1 calc R B .
H13B H 0.4294 0.6335 0.6657 0.062 Uiso 1 1 calc R . .
H13A H 0.4533 0.6802 0.7359 0.062 Uiso 1 1 calc R . .
C14 C 0.2867(2) 0.1705(4) 0.54575(18) 0.0244(10) Uani 1 1 d . B .
C15 C 0.2544(2) 0.1953(5) 0.48528(18) 0.0290(11) Uani 1 1 d . . .
H15 H 0.27 0.2697 0.4636 0.035 Uiso 1 1 calc R B .
C16 C 0.2014(2) 0.1182(5) 0.4556(2) 0.0407(13) Uani 1 1 d . B .
H16 H 0.1815 0.139 0.4142 0.049 Uiso 1 1 calc R . .
C17 C 0.1769(2) 0.0106(5) 0.4855(2) 0.0376(12) Uani 1 1 d . . .
H17 H 0.1406 -0.0444 0.4651 0.045 Uiso 1 1 calc R B .
C18 C 0.2066(2) -0.0158(4) 0.5463(2) 0.0315(11) Uani 1 1 d . B .
H18 H 0.1893 -0.0889 0.5675 0.038 Uiso 1 1 calc R . .
C19 C 0.2609(2) 0.0614(4) 0.57726(18) 0.0230(10) Uani 1 1 d . . .
C20 C 0.2903(2) 0.0247(4) 0.64320(18) 0.0263(10) Uani 1 1 d . B .
H20B H 0.2748 -0.0682 0.652 0.032 Uiso 1 1 calc R . .
H20A H 0.341 0.023 0.6479 0.032 Uiso 1 1 calc R . .
C21 C 0.4755(2) 0.3815(5) 0.5799(2) 0.0447(13) Uani 1 1 d . . .
H21C H 0.522 0.3662 0.5713 0.067 Uiso 1 1 calc R B .
H21B H 0.4774 0.3941 0.6244 0.067 Uiso 1 1 calc R . .
H21A H 0.4561 0.4633 0.5579 0.067 Uiso 1 1 calc R . .
C22 C 0.4657(2) 0.0762(5) 0.5905(2) 0.0495(14) Uani 1 1 d . . .
H22C H 0.4408 -0.0061 0.5745 0.074 Uiso 1 1 calc R B .
H22B H 0.4675 0.0812 0.6354 0.074 Uiso 1 1 calc R . .
H22A H 0.5124 0.0729 0.5813 0.074 Uiso 1 1 calc R . .
C23 C 0.4193(2) 0.2128(5) 0.4681(2) 0.0448(13) Uani 1 1 d . . .
H23C H 0.4003 0.2959 0.447 0.067 Uiso 1 1 calc R B .
H23B H 0.3907 0.1346 0.4524 0.067 Uiso 1 1 calc R . .
H23A H 0.4661 0.1986 0.4604 0.067 Uiso 1 1 calc R . .
C24 C 0.2712(2) 0.2063(5) 0.81574(19) 0.0384(12) Uani 1 1 d . . .
H24C H 0.2231 0.2354 0.8063 0.058 Uiso 1 1 calc R B .
H24B H 0.301 0.283 0.8095 0.058 Uiso 1 1 calc R . .
H24A H 0.2817 0.1761 0.8588 0.058 Uiso 1 1 calc R . .
C25 C 0.2268(2) -0.0780(5) 0.7788(2) 0.0400(12) Uani 1 1 d . . .
H25C H 0.2357 -0.1596 0.7557 0.06 Uiso 1 1 calc R B .
H25B H 0.1791 -0.0491 0.7658 0.06 Uiso 1 1 calc R . .
H25A H 0.2346 -0.0987 0.8231 0.06 Uiso 1 1 calc R . .
C26 C 0.3751(2) -0.0022(5) 0.7896(2) 0.0401(12) Uani 1 1 d . . .
H26C H 0.3815 -0.0237 0.8338 0.06 Uiso 1 1 calc R B .
H26B H 0.4081 0.0681 0.7825 0.06 Uiso 1 1 calc R . .
H26A H 0.3825 -0.0845 0.7664 0.06 Uiso 1 1 calc R . .
C30 C 0.0979(2) -0.1583(4) 0.6553(2) 0.0378(12) Uani 1 1 d . B .
H30B H 0.0876 -0.1681 0.6977 0.045 Uiso 1 1 calc R A 1
H30A H 0.1441 -0.1961 0.6544 0.045 Uiso 1 1 calc R A 1
C31 C 0.3614(3) 0.7312(5) 0.5445(2) 0.0417(13) Uani 1 1 d . . .
H31B H 0.4105 0.7313 0.5634 0.05 Uiso 1 1 calc R . .
H31A H 0.3348 0.7734 0.5739 0.05 Uiso 1 1 calc R . .
C32 C 0.3510(2) 0.8091(5) 0.4845(2) 0.0416(12) Uani 1 1 d . . .
H32B H 0.3336 0.9022 0.49 0.05 Uiso 1 1 calc R . .
H32A H 0.3941 0.8154 0.4675 0.05 Uiso 1 1 calc R . .
C33 C 0.2986(3) 0.7251(5) 0.4436(2) 0.0515(14) Uani 1 1 d . . .
H33B H 0.2515 0.7492 0.4494 0.062 Uiso 1 1 calc R . .
H33A H 0.3024 0.737 0.3995 0.062 Uiso 1 1 calc R . .
C34 C 0.3164(3) 0.5829(5) 0.4647(2) 0.0481(14) Uani 1 1 d . . .
H34B H 0.276 0.5223 0.455 0.058 Uiso 1 1 calc R . .
H34A H 0.3537 0.5463 0.4445 0.058 Uiso 1 1 calc R . .
Li1 Li 0.2361(3) 0.3125(7) 0.7031(3) 0.0295(17) Uani 1 1 d . B .
Li2 Li 0.3326(4) 0.2655(8) 0.6615(3) 0.0318(18) Uani 1 1 d . B .
Li3 Li 0.1646(3) 0.1296(7) 0.6501(3) 0.0311(17) Uani 1 1 d . B .
Li4 Li 0.3151(4) 0.4470(7) 0.5847(3) 0.0316(18) Uani 1 1 d . B .
C27 C 0.0349(2) 0.0020(5) 0.5917(2) 0.0483(14) Uani 0.438(18) 1 d PD B 1
H27A H 0.0423 0.0735 0.5617 0.058 Uiso 0.438(18) 1 calc PR B 1
H27B H -0.0048 0.028 0.6113 0.058 Uiso 0.438(18) 1 calc PR B 1
C28 C 0.0233(9) -0.1363(10) 0.5602(6) 0.042(5) Uani 0.438(18) 1 d PD B 1
H28A H -0.0256 -0.1495 0.5423 0.051 Uiso 0.438(18) 1 calc PR B 1
H28B H 0.0513 -0.1459 0.5271 0.051 Uiso 0.438(18) 1 calc PR B 1
C29 C 0.0450(2) -0.2317(5) 0.6096(2) 0.0464(13) Uani 0.438(18) 1 d PD B 1
H29A H 0.065 -0.3142 0.5937 0.056 Uiso 0.438(18) 1 calc PR B 1
H29B H 0.0056 -0.2595 0.6293 0.056 Uiso 0.438(18) 1 calc PR B 1
C27A C 0.0349(2) 0.0020(5) 0.5917(2) 0.0483(14) Uani 0.562(18) 1 d PD B 2
H27C H 0.0476 0.0182 0.5506 0.058 Uiso 0.562(18) 1 calc PR B 2
H27D H 0.0084 0.0814 0.6025 0.058 Uiso 0.562(18) 1 calc PR B 2
C28A C -0.0070(4) -0.1268(8) 0.5910(6) 0.034(3) Uani 0.562(18) 1 d PD B 2
H28C H -0.0395 -0.1209 0.6207 0.041 Uiso 0.562(18) 1 calc PR B 2
H28D H -0.033 -0.1453 0.5492 0.041 Uiso 0.562(18) 1 calc PR B 2
C29A C 0.0450(2) -0.2317(5) 0.6096(2) 0.0464(13) Uani 0.562(18) 1 d PD B 2
H29C H 0.0648 -0.2646 0.5738 0.056 Uiso 0.562(18) 1 calc PR B 2
H29D H 0.0255 -0.3102 0.6292 0.056 Uiso 0.562(18) 1 calc PR B 2

loop_
_atom_site_aniso_label
_atom_site_aniso_U_11
_atom_site_aniso_U_22
_atom_site_aniso_U_33
_atom_site_aniso_U_23
_atom_site_aniso_U_13
_atom_site_aniso_U_12
Si1 0.0224(7) 0.0287(7) 0.0368(8) 0.0047(6) 0.0088(5) 0.0032(6)
Si2 0.0227(7) 0.0271(7) 0.0315(7) -0.0080(6) -0.0037(5) 0.0030(6)
Si3 0.0234(7) 0.0300(8) 0.0365(8) -0.0101(6) 0.0074(5) -0.0007(6)
Si4 0.0312(7) 0.0282(7) 0.0251(7) 0.0026(6) -0.0014(5) 0.0058(6)
O1 0.0302(17) 0.0285(18) 0.0387(18) -0.0005(15) 0.0029(14) -0.0039(14)
O2 0.0388(18) 0.0277(19) 0.0383(19) 0.0016(15) 0.0132(15) -0.0058(15)
N1 0.0212(19) 0.022(2) 0.027(2) 0.0063(16) 0.0027(15) 0.0015(16)
N2 0.0197(18) 0.022(2) 0.0242(19) -0.0065(16) 0.0007(15) 0.0031(16)
N3 0.0217(19) 0.025(2) 0.0231(19) -0.0063(16) 0.0022(15) -0.0010(16)
N4 0.0227(19) 0.0208(19) 0.0224(19) -0.0023(16) 0.0029(15) 0.0063(16)
C1 0.014(2) 0.027(3) 0.028(2) 0.002(2) 0.0022(18) 0.0057(19)
C2 0.025(2) 0.026(3) 0.038(3) 0.001(2) -0.002(2) -0.007(2)
C3 0.033(3) 0.044(3) 0.029(3) 0.004(2) -0.011(2) -0.005(2)
C4 0.036(3) 0.041(3) 0.032(3) 0.011(2) -0.001(2) 0.000(2)
C5 0.024(2) 0.033(3) 0.033(3) 0.006(2) 0.006(2) -0.003(2)
C6 0.016(2) 0.020(2) 0.029(2) 0.001(2) 0.0026(18) 0.0025(19)
C7 0.020(2) 0.017(2) 0.029(2) -0.0026(19) 0.0029(18) 0.0004(19)
C8 0.046(3) 0.044(3) 0.039(3) 0.002(2) 0.017(2) 0.008(3)
C9 0.029(3) 0.048(3) 0.052(3) 0.003(3) 0.010(2) 0.003(2)
C10 0.039(3) 0.041(3) 0.047(3) 0.008(2) 0.016(2) 0.001(2)
C11 0.046(3) 0.039(3) 0.038(3) -0.010(2) -0.004(2) 0.008(2)
C12 0.030(3) 0.044(3) 0.041(3) -0.009(2) -0.007(2) 0.008(2)
C13 0.030(3) 0.041(3) 0.047(3) -0.010(2) -0.006(2) -0.005(2)
C14 0.020(2) 0.026(3) 0.027(2) -0.005(2) 0.0060(19) 0.005(2)
C15 0.031(3) 0.032(3) 0.024(2) 0.002(2) 0.006(2) -0.005(2)
C16 0.031(3) 0.059(4) 0.030(3) -0.001(3) 0.000(2) -0.006(3)
C17 0.029(3) 0.051(3) 0.031(3) -0.009(3) 0.002(2) -0.010(2)
C18 0.031(3) 0.028(3) 0.038(3) -0.003(2) 0.014(2) -0.005(2)
C19 0.021(2) 0.024(2) 0.025(2) -0.007(2) 0.0048(19) 0.003(2)
C20 0.027(2) 0.020(2) 0.031(2) 0.003(2) 0.006(2) 0.003(2)
C21 0.030(3) 0.050(3) 0.055(3) -0.017(3) 0.012(2) -0.008(2)
C22 0.029(3) 0.047(3) 0.073(4) -0.003(3) 0.012(3) 0.009(2)
C23 0.035(3) 0.059(4) 0.046(3) -0.011(3) 0.020(2) 0.002(3)
C24 0.042(3) 0.045(3) 0.027(3) -0.005(2) 0.003(2) 0.004(2)
C25 0.042(3) 0.035(3) 0.041(3) 0.016(2) 0.001(2) 0.006(2)
C26 0.041(3) 0.043(3) 0.033(3) 0.003(2) -0.005(2) 0.015(2)
C30 0.040(3) 0.029(3) 0.042(3) 0.008(2) 0.001(2) -0.003(2)
C31 0.043(3) 0.036(3) 0.047(3) -0.003(3) 0.012(2) -0.006(2)
C32 0.053(3) 0.035(3) 0.041(3) -0.001(2) 0.020(2) -0.009(3)
C33 0.076(4) 0.038(3) 0.039(3) 0.004(3) 0.006(3) -0.019(3)
C34 0.074(4) 0.038(3) 0.037(3) -0.011(2) 0.024(3) -0.015(3)
Li1 0.021(4) 0.029(4) 0.037(4) -0.007(3) 0.000(3) 0.004(3)
Li2 0.031(4) 0.034(5) 0.032(4) -0.004(3) 0.010(3) -0.005(3)
Li3 0.026(4) 0.030(4) 0.037(4) -0.003(4) 0.002(3) 0.004(3)
Li4 0.032(4) 0.029(4) 0.035(4) -0.004(3) 0.010(3) 0.001(3)
C27 0.040(3) 0.036(3) 0.062(4) 0.009(3) -0.011(3) -0.005(3)
C28 0.043(9) 0.043(8) 0.037(8) 0.006(6) -0.004(6) -0.020(7)
C29 0.040(3) 0.038(3) 0.056(3) -0.004(3) -0.004(3) -0.005(3)
C27A 0.040(3) 0.036(3) 0.062(4) 0.009(3) -0.011(3) -0.005(3)
C28A 0.024(5) 0.035(5) 0.043(7) -0.002(5) 0.002(4) -0.006(4)
C29A 0.040(3) 0.038(3) 0.056(3) -0.004(3) -0.004(3) -0.005(3)

loop_
_atom_type_symbol
_atom_type_description
_atom_type_scat_dispersion_real
_atom_type_scat_dispersion_imag
_atom_type_scat_source
C C 0.0033 0.0016 'International Tables Vol C Tables 4.2.6.8 and 6.1.1.4'
H H 0 0 'International Tables Vol C Tables 4.2.6.8 and 6.1.1.4'
N N 0.0061 0.0033 'International Tables Vol C Tables 4.2.6.8 and 6.1.1.4'
O O 0.0106 0.006 'International Tables Vol C Tables 4.2.6.8 and 6.1.1.4'
Si Si 0.0817 0.0704 'International Tables Vol C Tables 4.2.6.8 and 6.1.1.4'
Li Li -0.0003 0.0001 'International Tables Vol C Tables 4.2.6.8 and 6.1.1.4'

loop_
_geom_angle_atom_site_label_1
_geom_angle_atom_site_label_2
_geom_angle_atom_site_label_3
_geom_angle
N1 Si1 C10 108.60(19)
N1 Si1 C8 112.71(19)
C10 Si1 C8 106.4(2)
N1 Si1 C9 114.76(19)
C10 Si1 C9 107.2(2)
C8 Si1 C9 106.7(2)
N2 Si2 C13 114.34(19)
N2 Si2 C11 114.11(19)
C13 Si2 C11 105.7(2)
N2 Si2 C12 107.34(19)
C13 Si2 C12 106.3(2)
C11 Si2 C12 108.6(2)
N3 Si3 C23 115.41(19)
N3 Si3 C21 108.70(19)
C23 Si3 C21 107.2(2)
N3 Si3 C22 111.6(2)
C23 Si3 C22 106.6(2)
C21 Si3 C22 106.9(2)
N4 Si4 C25 113.77(19)
N4 Si4 C26 114.86(19)
C25 Si4 C26 106.4(2)
N4 Si4 C24 107.73(19)
C25 Si4 C24 106.1(2)
C26 Si4 C24 107.5(2)
C27 O1 C30 108.0(3)
C27 O1 Li3 118.7(3)
C30 O1 Li3 131.8(3)
C34 O2 C31 108.5(3)
C34 O2 Li4 119.6(3)
C31 O2 Li4 130.4(3)
C1 N1 Si1 119.9(3)
C1 N1 Li1 104.8(3)
Si1 N1 Li1 120.6(3)
C1 N1 Li3 110.6(3)
Si1 N1 Li3 116.9(3)
Li1 N1 Li3 75.8(3)
C7 N2 Si2 114.2(2)
C7 N2 Li1 89.9(3)
Si2 N2 Li1 117.2(3)
C7 N2 Li2 144.8(3)
Si2 N2 Li2 100.6(2)
Li1 N2 Li2 68.5(3)
C7 N2 Li4 95.5(3)
Si2 N2 Li4 117.4(3)
Li1 N2 Li4 116.4(3)
Li2 N2 Li4 71.9(3)
C14 N3 Si3 118.2(3)
C14 N3 Li2 106.1(3)
Si3 N3 Li2 121.4(3)
C14 N3 Li4 112.8(3)
Si3 N3 Li4 115.0(3)
Li2 N3 Li4 76.1(3)
C20 N4 Si4 113.8(3)
C20 N4 Li1 145.2(3)
Si4 N4 Li1 100.7(3)
C20 N4 Li2 89.4(3)
Si4 N4 Li2 119.9(3)
Li1 N4 Li2 68.7(3)
C20 N4 Li3 96.2(3)
Si4 N4 Li3 114.3(3)
Li1 N4 Li3 72.5(3)
Li2 N4 Li3 117.2(3)
N1 C1 C2 120.9(4)
N1 C1 C6 122.8(3)
C2 C1 C6 116.2(4)
C3 C2 C1 123.2(4)
C3 C2 H2 118.4
C1 C2 H2 118.4
C2 C3 C4 120.4(4)
C2 C3 H3 119.8
C4 C3 H3 119.8
C3 C4 C5 118.4(4)
C3 C4 H4 120.8
C5 C4 H4 120.8
C4 C5 C6 122.2(4)
C4 C5 H5 118.9
C6 C5 H5 118.9
C5 C6 C1 119.6(4)
C5 C6 C7 118.5(4)
C1 C6 C7 121.9(4)
N2 C7 C6 113.7(3)
N2 C7 H7B 108.8
C6 C7 H7B 108.8
N2 C7 H7A 108.8
C6 C7 H7A 108.8
H7B C7 H7A 107.7
Si1 C8 H8C 109.5
Si1 C8 H8B 109.5
H8C C8 H8B 109.5
Si1 C8 H8A 109.5
H8C C8 H8A 109.5
H8B C8 H8A 109.5
Si1 C9 H9C 109.5
Si1 C9 H9B 109.5
H9C C9 H9B 109.5
Si1 C9 H9A 109.5
H9C C9 H9A 109.5
H9B C9 H9A 109.5
Si1 C10 H10C 109.5
Si1 C10 H10B 109.5
H10C C10 H10B 109.5
Si1 C10 H10A 109.5
H10C C10 H10A 109.5
H10B C10 H10A 109.5
Si2 C11 H11C 109.5
Si2 C11 H11B 109.5
H11C C11 H11B 109.5
Si2 C11 H11A 109.5
H11C C11 H11A 109.5
H11B C11 H11A 109.5
Si2 C12 H12C 109.5
Si2 C12 H12B 109.5
H12C C12 H12B 109.5
Si2 C12 H12A 109.5
H12C C12 H12A 109.5
H12B C12 H12A 109.5
Si2 C13 H13C 109.5
Si2 C13 H13B 109.5
H13C C13 H13B 109.5
Si2 C13 H13A 109.5
H13C C13 H13A 109.5
H13B C13 H13A 109.5
C15 C14 C19 116.9(4)
C15 C14 N3 121.4(4)
C19 C14 N3 121.7(4)
C16 C15 C14 123.3(4)
C16 C15 H15 118.4
C14 C15 H15 118.4
C15 C16 C17 120.1(4)
C15 C16 H16 119.9
C17 C16 H16 119.9
C16 C17 C18 118.4(4)
C16 C17 H17 120.8
C18 C17 H17 120.8
C17 C18 C19 122.3(4)
C17 C18 H18 118.9
C19 C18 H18 118.9
C18 C19 C14 118.9(4)
C18 C19 C20 118.6(4)
C14 C19 C20 122.5(4)
N4 C20 C19 113.3(3)
N4 C20 H20B 108.9
C19 C20 H20B 108.9
N4 C20 H20A 108.9
C19 C20 H20A 108.9
H20B C20 H20A 107.7
Si3 C21 H21C 109.5
Si3 C21 H21B 109.5
H21C C21 H21B 109.5
Si3 C21 H21A 109.5
H21C C21 H21A 109.5
H21B C21 H21A 109.5
Si3 C22 H22C 109.5
Si3 C22 H22B 109.5
H22C C22 H22B 109.5
Si3 C22 H22A 109.5
H22C C22 H22A 109.5
H22B C22 H22A 109.5
Si3 C23 H23C 109.5
Si3 C23 H23B 109.5
H23C C23 H23B 109.5
Si3 C23 H23A 109.5
H23C C23 H23A 109.5
H23B C23 H23A 109.5
Si4 C24 H24C 109.5
Si4 C24 H24B 109.5
H24C C24 H24B 109.5
Si4 C24 H24A 109.5
H24C C24 H24A 109.5
H24B C24 H24A 109.5
Si4 C25 H25C 109.5
Si4 C25 H25B 109.5
H25C C25 H25B 109.5
Si4 C25 H25A 109.5
H25C C25 H25A 109.5
H25B C25 H25A 109.5
Si4 C26 H26C 109.5
Si4 C26 H26B 109.5
H26C C26 H26B 109.5
Si4 C26 H26A 109.5
H26C C26 H26A 109.5
H26B C26 H26A 109.5
O1 C30 C29 106.6(4)
O1 C30 H30B 110.4
C29 C30 H30B 110.4
O1 C30 H30A 110.4
C29 C30 H30A 110.4
H30B C30 H30A 108.6
O2 C31 C32 107.0(4)
O2 C31 H31B 110.3
C32 C31 H31B 110.3
O2 C31 H31A 110.3
C32 C31 H31A 110.3
H31B C31 H31A 108.6
C33 C32 C31 103.0(4)
C33 C32 H32B 111.2
C31 C32 H32B 111.2
C33 C32 H32A 111.2
C31 C32 H32A 111.2
H32B C32 H32A 109.1
C34 C33 C32 102.9(4)
C34 C33 H33B 111.2
C32 C33 H33B 111.2
C34 C33 H33A 111.2
C32 C33 H33A 111.2
H33B C33 H33A 109.1
O2 C34 C33 104.9(4)
O2 C34 H34B 110.8
C33 C34 H34B 110.8
O2 C34 H34A 110.8
C33 C34 H34A 110.8
H34B C34 H34A 108.8
N1 Li1 N4 108.8(3)
N1 Li1 N2 115.0(4)
N4 Li1 N2 112.0(3)
N1 Li1 Li2 131.3(4)
N4 Li1 Li2 55.9(3)
N2 Li1 Li2 56.2(3)
N1 Li1 Li3 53.4(2)
N4 Li1 Li3 55.4(3)
N2 Li1 Li3 134.7(4)
Li2 Li1 Li3 96.7(3)
N3 Li2 N4 114.4(4)
N3 Li2 N2 107.7(4)
N4 Li2 N2 110.8(3)
N3 Li2 Li1 128.7(4)
N4 Li2 Li1 55.4(3)
N2 Li2 Li1 55.4(3)
N3 Li2 Li4 52.9(3)
N4 Li2 Li4 133.7(4)
N2 Li2 Li4 54.9(3)
Li1 Li2 Li4 95.6(4)
O1 Li3 N1 121.9(4)
O1 Li3 N4 130.0(4)
N1 Li3 N4 102.9(3)
O1 Li3 Li1 158.6(4)
N1 Li3 Li1 50.9(2)
N4 Li3 Li1 52.1(2)
O2 Li4 N3 122.3(4)
O2 Li4 N2 129.5(4)
N3 Li4 N2 104.1(3)
O2 Li4 Li2 158.8(4)
N3 Li4 Li2 51.0(3)
N2 Li4 Li2 53.2(3)
O1 C27 C28 104.1(6)
O1 C27 H27A 110.9
C28 C27 H27A 110.9
O1 C27 H27B 110.9
C28 C27 H27B 110.9
H27A C27 H27B 109
C29 C28 C27 103.5(7)
C29 C28 H28A 111.1
C27 C28 H28A 111.1
C29 C28 H28B 111.1
C27 C28 H28B 111.1
H28A C28 H28B 109
C28 C29 C30 106.0(5)
C28 C29 H29A 110.5
C30 C29 H29A 110.5
C28 C29 H29B 110.5
C30 C29 H29B 110.5
H29A C29 H29B 108.7
H28C C28A H28D 109.1

loop_
_geom_bond_atom_site_label_1
_geom_bond_atom_site_label_2
_geom_bond_distance
Si1 N1 1.698(3)
Si1 C10 1.867(5)
Si1 C8 1.874(5)
Si1 C9 1.874(4)
Si2 N2 1.711(3)
Si2 C13 1.866(5)
Si2 C11 1.867(5)
Si2 C12 1.874(4)
Si3 N3 1.707(3)
Si3 C23 1.871(5)
Si3 C21 1.873(5)
Si3 C22 1.878(5)
Si4 N4 1.704(3)
Si4 C25 1.870(5)
Si4 C26 1.874(4)
Si4 C24 1.875(4)
O1 C27 1.433(5)
O1 C30 1.438(5)
O1 Li3 1.979(8)
O2 C34 1.434(5)
O2 C31 1.442(5)
O2 Li4 1.973(8)
N1 C1 1.409(5)
N1 Li1 1.963(7)
N1 Li3 2.032(8)
N2 C7 1.492(5)
N2 Li1 2.032(8)
N2 Li2 2.051(8)
N2 Li4 2.096(8)
N3 C14 1.423(5)
N3 Li2 1.950(8)
N3 Li4 2.002(8)
N4 C20 1.492(5)
N4 Li1 2.030(8)
N4 Li2 2.041(8)
N4 Li3 2.118(7)
C1 C2 1.411(5)
C1 C6 1.412(5)
C2 C3 1.368(6)
C2 H2 0.95
C3 C4 1.371(6)
C3 H3 0.95
C4 C5 1.393(6)
C4 H4 0.95
C5 C6 1.395(6)
C5 H5 0.95
C6 C7 1.506(5)
C7 H7B 0.99
C7 H7A 0.99
C8 H8C 0.98
C8 H8B 0.98
C8 H8A 0.98
C9 H9C 0.98
C9 H9B 0.98
C9 H9A 0.98
C10 H10C 0.98
C10 H10B 0.98
C10 H10A 0.98
C11 H11C 0.98
C11 H11B 0.98
C11 H11A 0.98
C12 H12C 0.98
C12 H12B 0.98
C12 H12A 0.98
C13 H13C 0.98
C13 H13B 0.98
C13 H13A 0.98
C14 C15 1.394(5)
C14 C19 1.414(6)
C15 C16 1.365(6)
C15 H15 0.95
C16 C17 1.373(6)
C16 H16 0.95
C17 C18 1.389(6)
C17 H17 0.95
C18 C19 1.394(6)
C18 H18 0.95
C19 C20 1.510(5)
C20 H20B 0.99
C20 H20A 0.99
C21 H21C 0.98
C21 H21B 0.98
C21 H21A 0.98
C22 H22C 0.98
C22 H22B 0.98
C22 H22A 0.98
C23 H23C 0.98
C23 H23B 0.98
C23 H23A 0.98
C24 H24C 0.98
C24 H24B 0.98
C24 H24A 0.98
C25 H25C 0.98
C25 H25B 0.98
C25 H25A 0.98
C26 H26C 0.98
C26 H26B 0.98
C26 H26A 0.98
C30 C29 1.507(6)
C30 H30B 0.99
C30 H30A 0.99
C31 C32 1.506(6)
C31 H31B 0.99
C31 H31A 0.99
C32 C33 1.500(6)
C32 H32B 0.99
C32 H32A 0.99
C33 C34 1.493(7)
C33 H33B 0.99
C33 H33A 0.99
C34 H34B 0.99
C34 H34A 0.99
Li1 Li2 2.297(10)
Li1 Li3 2.454(10)
Li2 Li4 2.436(10)
C27 C28 1.522(11)
C27 H27A 0.99
C27 H27B 0.99
C28 C29 1.442(11)
C28 H28A 0.99
C28 H28B 0.99
C29 H29A 0.99
C29 H29B 0.99
C28A H28C 0.99
C28A H28D 0.99
